data_7008735
loop_
_publ_author_name
'Gehrhus, Barbara'
'Hitchcock, Peter B.'
'Parruci, Massimo'

_publ_section_title
;
 Reaction of the stable silylene Si[(NCH2But)2C6H4-1,2] with lithium
 amides.
;
_journal_issue 16
_journal_name_full 'Dalton transactions (Cambridge, England : 2003)'
_journal_page_first 2720
_journal_page_last 2725
_journal_paper_doi 10.1039/b506610g
_journal_year 2005
_chemical_compound_source 'synthesis as described'
_chemical_formula_moiety 'C34 H64 Li N3 O3 Si'
_chemical_formula_sum 'C34 H64 Li N3 O3 Si'
_chemical_formula_weight 597.91
_chemical_name_common jun3300
_chemical_name_systematic
;
?
;
_space_group_IT_number 2
_symmetry_cell_setting triclinic
_symmetry_Int_Tables_number 2
_symmetry_space_group_name_Hall '-P 1'
_symmetry_space_group_name_H-M 'P -1'
_atom_sites_solution_hydrogens geom
_atom_sites_solution_primary direct
_atom_sites_solution_secondary difmap
_audit_conform_dict_location ftp://ftp.iucr.org/cifdics/cif_core.dic
_audit_conform_dict_name cif_core.dic
_audit_conform_dict_version 2.1
_audit_creation_date 2000-07-03T19:05:29-00:00
_audit_creation_method 'WinGX routine CIF_UPDATE'
_cell_angle_alpha 108.811(1)
_cell_angle_beta 90.650(1)
_cell_angle_gamma 92.189(1)
_cell_formula_units_Z 4
_cell_length_a 10.5648(2)
_cell_length_b 18.4630(4)
_cell_length_c 20.1835(3)
_cell_measurement_reflns_used 23192
_cell_measurement_temperature 173(2)
_cell_measurement_theta_max 25.028
_cell_measurement_theta_min 3.705
_cell_measurement_wavelength 0.71073
_cell_volume 3722.78(12)
_computing_cell_refinement 'HKL Scalepack (Otwinowski & Minor 1997)'
_computing_data_reduction 'HKL Denzo and Scalepack (Otwinowski & Minor 1997)'
_computing_molecular_graphics 'Ortep-3 for Windows (Farrugia, 1997)'
_computing_publication_material 'WinGX publication routines (Farrugia, 1999)'
_computing_structure_refinement 'SHELXL-97 (Sheldrick, 1997)'
_computing_structure_solution 'SHELXS-97 (Sheldrick, 1997)'
_diffrn_ambient_temperature 173(2)
_diffrn_measured_fraction_theta_full 0.979
_diffrn_measured_fraction_theta_max 0.979
_diffrn_measurement_device KappaCCD
_diffrn_measurement_method CCD
_diffrn_radiation_monochromator graphite
_diffrn_radiation_probe x-ray
_diffrn_radiation_type MoK\a
_diffrn_radiation_wavelength 0.71073
_diffrn_reflns_av_R_equivalents 0.0641
_diffrn_reflns_av_unetI/netI 0.0522
_diffrn_reflns_limit_h_max 12
_diffrn_reflns_limit_h_min -12
_diffrn_reflns_limit_k_max 21
_diffrn_reflns_limit_k_min -21
_diffrn_reflns_limit_l_max 23
_diffrn_reflns_limit_l_min -24
_diffrn_reflns_number 42756
_diffrn_reflns_theta_full 25.12
_diffrn_reflns_theta_max 25.12
_diffrn_reflns_theta_min 3.74
_exptl_absorpt_coefficient_mu 0.097
_exptl_absorpt_correction_type none
_exptl_crystal_colour colourless
_exptl_crystal_density_diffrn 1.067
_exptl_crystal_density_method 'not measured'
_exptl_crystal_description prism
_exptl_crystal_F_000 1320
_exptl_crystal_size_max 0.4
_exptl_crystal_size_mid 0.4
_exptl_crystal_size_min 0.2
_refine_diff_density_max 0.567
_refine_diff_density_min -0.425
_refine_diff_density_rms 0.05
_refine_ls_extinction_method none
_refine_ls_goodness_of_fit_ref 1.024
_refine_ls_hydrogen_treatment constr
_refine_ls_matrix_type full
_refine_ls_number_parameters 757
_refine_ls_number_reflns 13009
_refine_ls_number_restraints 0
_refine_ls_restrained_S_all 1.024
_refine_ls_R_factor_all 0.0797
_refine_ls_R_factor_gt 0.0616
_refine_ls_shift/su_max 0
_refine_ls_shift/su_mean 0
_refine_ls_structure_factor_coef Fsqd
_refine_ls_weighting_details 'calc w=1/[\s^2^(Fo^2^)+(0.0817P)^2^+2.7712P] where P=(Fo^2^+2Fc^2^)/3'
_refine_ls_weighting_scheme calc
_refine_ls_wR_factor_gt 0.1579
_refine_ls_wR_factor_ref 0.1727
_reflns_number_gt 10237
_reflns_number_total 13009
_reflns_threshold_expression >2sigma(I)
_cod_data_source_file b506610g.txt
_cod_data_source_block (5)-jun3300
_cod_original_sg_symbol_H-M P-1
_cod_database_code 7008735

loop_
_symmetry_equiv_pos_as_xyz
'x, y, z'
'-x, -y, -z'

loop_
_atom_site_label
_atom_site_type_symbol
_atom_site_fract_x
_atom_site_fract_y
_atom_site_fract_z
_atom_site_U_iso_or_equiv
_atom_site_adp_type
_atom_site_occupancy
_atom_site_symmetry_multiplicity
_atom_site_calc_flag
_atom_site_refinement_flags
_atom_site_disorder_assembly
_atom_site_disorder_group
Li Li 0.3929(4) 0.1839(2) 0.2303(2) 0.0361(9) Uani 1 1 d . A 1
Si Si 0.28673(5) 0.26275(3) 0.35199(3) 0.02379(15) Uani 1 1 d . A 1
O1 O 0.53110(17) 0.11017(10) 0.22514(9) 0.0425(4) Uani 1 1 d . A 1
O2 O 0.47478(16) 0.23647(11) 0.17003(10) 0.0449(5) Uani 1 1 d . A 1
O3 O 0.25531(17) 0.11267(11) 0.17578(9) 0.0446(4) Uani 1 1 d . A 1
N1 N 0.23123(16) 0.19533(10) 0.39519(9) 0.0246(4) Uani 1 1 d . A 1
N2 N 0.11992(17) 0.28474(11) 0.34774(10) 0.0290(4) Uani 1 1 d . A 1
N3 N 0.34955(18) 0.34598(11) 0.41782(10) 0.0303(4) Uani 1 1 d . A 1
C1 C 0.1022(2) 0.19566(12) 0.40734(11) 0.0267(5) Uani 1 1 d . A 1
C2 C 0.0390(2) 0.24864(13) 0.38191(11) 0.0292(5) Uani 1 1 d . A 1
C3 C -0.0899(2) 0.25778(16) 0.39283(13) 0.0388(6) Uani 1 1 d . A 1
H3 H -0.1319 0.2949 0.3784 0.047 Uiso 1 1 calc R A 1
C4 C -0.1579(2) 0.21258(18) 0.42499(14) 0.0468(7) Uani 1 1 d . A 1
H4 H -0.2459 0.2194 0.4324 0.056 Uiso 1 1 calc R A 1
C5 C -0.0991(2) 0.15832(17) 0.44597(14) 0.0438(6) Uani 1 1 d . A 1
H5 H -0.147 0.1263 0.4659 0.053 Uiso 1 1 calc R A 1
C6 C 0.0316(2) 0.15025(14) 0.43804(12) 0.0348(5) Uani 1 1 d . A 1
H6 H 0.0725 0.1136 0.4537 0.042 Uiso 1 1 calc R A 1
C7 C 0.3028(2) 0.13061(12) 0.39896(11) 0.0279(5) Uani 1 1 d . A 1
H7A H 0.3606 0.1166 0.359 0.033 Uiso 1 1 calc R A 1
H7B H 0.2422 0.0865 0.3925 0.033 Uiso 1 1 calc R A 1
C8 C 0.3823(2) 0.14166(13) 0.46650(12) 0.0322(5) Uani 1 1 d . A 1
C9 C 0.3075(3) 0.17662(17) 0.53182(13) 0.0446(6) Uani 1 1 d . A 1
H9A H 0.2326 0.1434 0.5315 0.067 Uiso 1 1 calc R A 1
H9B H 0.2807 0.2272 0.533 0.067 Uiso 1 1 calc R A 1
H9C H 0.3607 0.1818 0.5733 0.067 Uiso 1 1 calc R A 1
C10 C 0.4989(2) 0.19316(18) 0.46758(14) 0.0480(7) Uani 1 1 d . A 1
H10A H 0.5477 0.1706 0.4254 0.072 Uiso 1 1 calc R A 1
H10B H 0.5517 0.1981 0.5092 0.072 Uiso 1 1 calc R A 1
H10C H 0.4724 0.2439 0.4688 0.072 Uiso 1 1 calc R A 1
C11 C 0.4248(4) 0.06301(17) 0.46536(17) 0.0654(10) Uani 1 1 d . A 1
H11A H 0.4736 0.0403 0.4233 0.098 Uiso 1 1 calc R A 1
H11B H 0.3503 0.0297 0.4651 0.098 Uiso 1 1 calc R A 1
H11C H 0.4779 0.0687 0.507 0.098 Uiso 1 1 calc R A 1
C12 C 0.0752(2) 0.34693(14) 0.32518(13) 0.0357(5) Uani 1 1 d . A 1
H12A H 0.1447 0.3866 0.3337 0.043 Uiso 1 1 calc R A 1
H12B H 0.0047 0.3703 0.3555 0.043 Uiso 1 1 calc R A 1
C13 C 0.0291(2) 0.32664(16) 0.24807(14) 0.0397(6) Uani 1 1 d . A 1
C14 C -0.0696(3) 0.25995(18) 0.22811(15) 0.0497(7) Uani 1 1 d . A 1
H14A H -0.1419 0.2733 0.259 0.074 Uiso 1 1 calc R A 1
H14B H -0.0317 0.2143 0.2331 0.074 Uiso 1 1 calc R A 1
H14C H -0.0983 0.2495 0.1795 0.074 Uiso 1 1 calc R A 1
C15 C 0.1403(3) 0.3051(2) 0.19978(15) 0.0528(7) Uani 1 1 d . A 1
H15A H 0.2042 0.3475 0.2122 0.079 Uiso 1 1 calc R A 1
H15B H 0.111 0.2946 0.1512 0.079 Uiso 1 1 calc R A 1
H15C H 0.1777 0.2593 0.2048 0.079 Uiso 1 1 calc R A 1
C16 C -0.0289(3) 0.3982(2) 0.24003(19) 0.0631(9) Uani 1 1 d . A 1
H16A H -0.1011 0.4122 0.271 0.095 Uiso 1 1 calc R A 1
H16B H -0.0577 0.3877 0.1914 0.095 Uiso 1 1 calc R A 1
H16C H 0.0349 0.4406 0.2526 0.095 Uiso 1 1 calc R A 1
C17 C 0.4574(2) 0.39272(14) 0.40463(13) 0.0361(5) Uani 1 1 d . A 1
H17 H 0.4654 0.4406 0.4459 0.043 Uiso 1 1 calc R A 1
C18 C 0.4350(3) 0.41718(16) 0.34018(15) 0.0461(7) Uani 1 1 d . A 1
H18A H 0.3543 0.4425 0.3442 0.069 Uiso 1 1 calc R A 1
H18B H 0.4322 0.3719 0.2981 0.069 Uiso 1 1 calc R A 1
H18C H 0.504 0.4528 0.3369 0.069 Uiso 1 1 calc R A 1
C19 C 0.5828(2) 0.35344(17) 0.39989(16) 0.0481(7) Uani 1 1 d . A 1
H19A H 0.5958 0.3383 0.4417 0.072 Uiso 1 1 calc R A 1
H19B H 0.6522 0.3889 0.3969 0.072 Uiso 1 1 calc R A 1
H19C H 0.581 0.3079 0.3581 0.072 Uiso 1 1 calc R A 1
C20 C 0.2863(2) 0.37898(14) 0.48440(12) 0.0377(6) Uani 1 1 d . A 1
H20 H 0.2188 0.3405 0.4868 0.045 Uiso 1 1 calc R A 1
C21 C 0.2200(3) 0.45282(17) 0.49051(16) 0.0543(7) Uani 1 1 d . A 1
H21A H 0.1637 0.4446 0.4496 0.081 Uiso 1 1 calc R A 1
H21B H 0.2835 0.4937 0.4928 0.081 Uiso 1 1 calc R A 1
H21C H 0.1701 0.4675 0.5331 0.081 Uiso 1 1 calc R A 1
C22 C 0.3737(3) 0.39251(16) 0.54893(13) 0.0510(7) Uani 1 1 d . A 1
H22A H 0.416 0.3452 0.5457 0.077 Uiso 1 1 calc R A 1
H22B H 0.3235 0.4078 0.5913 0.077 Uiso 1 1 calc R A 1
H22C H 0.4376 0.4331 0.5509 0.077 Uiso 1 1 calc R A 1
C23 C 0.5600(3) 0.05896(17) 0.15704(15) 0.0545(8) Uani 1 1 d . A 1
H23A H 0.5685 0.0875 0.1233 0.065 Uiso 1 1 calc R A 1
H23B H 0.4914 0.0189 0.1399 0.065 Uiso 1 1 calc R A 1
C24 C 0.6800(4) 0.0238(3) 0.1639(2) 0.0917(14) Uani 1 1 d . A 1
H24A H 0.6643 -0.0286 0.166 0.11 Uiso 1 1 calc R A 1
H24B H 0.7352 0.0213 0.124 0.11 Uiso 1 1 calc R A 1
C25 C 0.7380(3) 0.0741(3) 0.2295(3) 0.1063(18) Uani 1 1 d . A 1
H25A H 0.7968 0.1128 0.2206 0.128 Uiso 1 1 calc R A 1
H25B H 0.7858 0.0441 0.2533 0.128 Uiso 1 1 calc R A 1
C26 C 0.6321(3) 0.1119(2) 0.27326(16) 0.0566(8) Uani 1 1 d . A 1
H26A H 0.6062 0.0838 0.3056 0.068 Uiso 1 1 calc R A 1
H26B H 0.6574 0.1653 0.3011 0.068 Uiso 1 1 calc R A 1
C27 C 0.6032(2) 0.26546(17) 0.18629(15) 0.0450(6) Uani 1 1 d . A 1
H27A H 0.663 0.2251 0.1644 0.054 Uiso 1 1 calc R A 1
H27B H 0.6193 0.2837 0.2376 0.054 Uiso 1 1 calc R A 1
C28 C 0.6189(3) 0.3304(2) 0.1574(2) 0.0691(10) Uani 1 1 d . A 1
H28A H 0.6199 0.3802 0.1955 0.083 Uiso 1 1 calc R A 1
H28B H 0.6989 0.327 0.1317 0.083 Uiso 1 1 calc R A 1
C29 C 0.5104(5) 0.3226(4) 0.1104(4) 0.143(3) Uani 1 1 d . A 1
H29A H 0.5393 0.3162 0.0624 0.172 Uiso 1 1 calc R A 1
H29B H 0.4603 0.369 0.1261 0.172 Uiso 1 1 calc R A 1
C30 C 0.4327(3) 0.2557(2) 0.11055(15) 0.0522(8) Uani 1 1 d . A 1
H30A H 0.342 0.2677 0.1143 0.063 Uiso 1 1 calc R A 1
H30B H 0.4439 0.2126 0.0669 0.063 Uiso 1 1 calc R A 1
C31 C 0.2173(3) 0.0865(2) 0.10322(15) 0.0657(9) Uani 1 1 d . A 1
H31A H 0.2811 0.0529 0.0748 0.079 Uiso 1 1 calc R A 1
H31B H 0.2074 0.1304 0.0859 0.079 Uiso 1 1 calc R A 1
C32 C 0.0922(3) 0.0426(2) 0.09880(18) 0.0690(10) Uani 1 1 d . A 1
H32A H 0.0203 0.0768 0.105 0.083 Uiso 1 1 calc R A 1
H32B H 0.0811 0.0009 0.0534 0.083 Uiso 1 1 calc R A 1
C33 C 0.1035(3) 0.0113(2) 0.15824(17) 0.0632(8) Uani 1 1 d . A 1
H33A H 0.1516 -0.0361 0.1448 0.076 Uiso 1 1 calc R A 1
H33B H 0.0191 0.0004 0.1746 0.076 Uiso 1 1 calc R A 1
C34 C 0.1747(3) 0.07545(16) 0.21348(15) 0.0455(6) Uani 1 1 d . A 1
H34A H 0.1152 0.1119 0.2426 0.055 Uiso 1 1 calc R A 1
H34B H 0.2261 0.055 0.2442 0.055 Uiso 1 1 calc R A 1
Li1B Li 0.0384(4) -0.2906(3) 0.2633(2) 0.0392(9) Uani 1 1 d . B 2
Si1B Si 0.17927(6) -0.29482(3) 0.14932(3) 0.02692(16) Uani 1 1 d . B 2
O1B O 0.00110(19) -0.18111(11) 0.30770(9) 0.0483(5) Uani 1 1 d . B 2
O2B O -0.13254(16) -0.34693(10) 0.25441(9) 0.0420(4) Uani 1 1 d . B 2
O3B O 0.09977(19) -0.32349(12) 0.34330(10) 0.0506(5) Uani 1 1 d . B 2
N1B N 0.30447(17) -0.22264(10) 0.15242(9) 0.0290(4) Uani 1 1 d . B 2
N2B N 0.10557(18) -0.26219(11) 0.08202(10) 0.0300(4) Uani 1 1 d . B 2
N3B N 0.24596(19) -0.38354(11) 0.10524(11) 0.0358(5) Uani 1 1 d . B 2
C1B C 0.2982(2) -0.19164(13) 0.09843(11) 0.0301(5) Uani 1 1 d . B 2
C2B C 0.1833(2) -0.21414(13) 0.05789(12) 0.0306(5) Uani 1 1 d . B 2
C3B C 0.1630(3) -0.18879(15) 0.00107(13) 0.0405(6) Uani 1 1 d . B 2
H3B H 0.0873 -0.2045 -0.0266 0.049 Uiso 1 1 calc R B 2
C4B C 0.2532(3) -0.14024(16) -0.01570(14) 0.0469(7) Uani 1 1 d . B 2
H4B H 0.2374 -0.1219 -0.0538 0.056 Uiso 1 1 calc R B 2
C5B C 0.3642(3) -0.11915(16) 0.02274(14) 0.0469(7) Uani 1 1 d . B 2
H5B H 0.4253 -0.0866 0.0108 0.056 Uiso 1 1 calc R B 2
C6B C 0.3883(3) -0.14520(14) 0.07959(13) 0.0394(6) Uani 1 1 d . B 2
H6B H 0.4663 -0.1311 0.1053 0.047 Uiso 1 1 calc R B 2
C7B C 0.4214(2) -0.21221(13) 0.19411(12) 0.0330(5) Uani 1 1 d . B 2
H7B1 H 0.4927 -0.2062 0.1646 0.04 Uiso 1 1 calc R B 2
H7B2 H 0.4337 -0.2596 0.2058 0.04 Uiso 1 1 calc R B 2
C8B C 0.4298(2) -0.14370(13) 0.26306(12) 0.0339(5) Uani 1 1 d . B 2
C9B C 0.3519(3) -0.16385(17) 0.31854(14) 0.0505(7) Uani 1 1 d . B 2
H9B1 H 0.3829 -0.2105 0.325 0.076 Uiso 1 1 calc R B 2
H9B2 H 0.2626 -0.1723 0.3033 0.076 Uiso 1 1 calc R B 2
H9B3 H 0.3602 -0.1216 0.3629 0.076 Uiso 1 1 calc R B 2
C10B C 0.3814(3) -0.07101(14) 0.25339(13) 0.0413(6) Uani 1 1 d . B 2
H10D H 0.4308 -0.058 0.2177 0.062 Uiso 1 1 calc R B 2
H10E H 0.3903 -0.0289 0.2978 0.062 Uiso 1 1 calc R B 2
H10F H 0.2919 -0.0794 0.2385 0.062 Uiso 1 1 calc R B 2
C11B C 0.5687(3) -0.12970(17) 0.28827(16) 0.0524(7) Uani 1 1 d . B 2
H11D H 0.6196 -0.1166 0.2532 0.079 Uiso 1 1 calc R B 2
H11E H 0.5998 -0.1762 0.2951 0.079 Uiso 1 1 calc R B 2
H11F H 0.5755 -0.0874 0.3327 0.079 Uiso 1 1 calc R B 2
C12B C -0.0066(2) -0.30029(15) 0.04081(13) 0.0357(5) Uani 1 1 d . B 2
H12C H -0.015 -0.3527 0.0438 0.043 Uiso 1 1 calc R B 2
H12D H 0.0085 -0.3053 -0.0088 0.043 Uiso 1 1 calc R B 2
C13B C -0.1345(2) -0.26208(17) 0.06087(14) 0.0426(6) Uani 1 1 d . B 2
C14B C -0.1293(3) -0.1792(2) 0.0629(2) 0.0771(11) Uani 1 1 d . B 2
H14D H -0.104 -0.1764 0.0173 0.116 Uiso 1 1 calc R B 2
H14E H -0.0675 -0.1497 0.099 0.116 Uiso 1 1 calc R B 2
H14F H -0.2131 -0.1581 0.0739 0.116 Uiso 1 1 calc R B 2
C15B C -0.1738(3) -0.2689(2) 0.13079(16) 0.0623(9) Uani 1 1 d . B 2
H15D H -0.177 -0.3229 0.128 0.093 Uiso 1 1 calc R B 2
H15E H -0.2577 -0.248 0.1422 0.093 Uiso 1 1 calc R B 2
H15F H -0.1121 -0.2401 0.1673 0.093 Uiso 1 1 calc R B 2
C16B C -0.2338(3) -0.3083(2) 0.00635(18) 0.0699(10) Uani 1 1 d . B 2
H16D H -0.212 -0.3053 -0.0398 0.105 Uiso 1 1 calc R B 2
H16E H -0.3173 -0.2873 0.019 0.105 Uiso 1 1 calc R B 2
H16F H -0.2359 -0.3619 0.0049 0.105 Uiso 1 1 calc R B 2
C17B C 0.2160(4) -0.44936(19) 0.1288(2) 0.0784(12) Uani 1 1 d . B 2
H17B H 0.2672 -0.4828 0.0904 0.094 Uiso 1 1 calc R B 2
C18B C 0.1013(3) -0.4950(2) 0.09851(19) 0.0664(9) Uani 1 1 d . B 2
H18D H 0.0635 -0.4751 0.0637 0.1 Uiso 1 1 calc R B 2
H18E H 0.0406 -0.4922 0.1356 0.1 Uiso 1 1 calc R B 2
H18F H 0.1225 -0.5484 0.0759 0.1 Uiso 1 1 calc R B 2
C19B C 0.2952(5) -0.4626(3) 0.1789(3) 0.122(2) Uani 1 1 d . B 2
H19D H 0.3675 -0.4255 0.1895 0.183 Uiso 1 1 calc R B 2
H19E H 0.3259 -0.5146 0.1608 0.183 Uiso 1 1 calc R B 2
H19F H 0.2481 -0.4571 0.2216 0.183 Uiso 1 1 calc R B 2
C20B C 0.3237(3) -0.4003(2) 0.04309(15) 0.0674(10) Uani 1 1 d . B 2
H20B H 0.3206 -0.3461 0.0437 0.081 Uiso 1 1 calc R B 2
C21B C 0.2616(4) -0.4268(3) -0.02411(18) 0.1034(18) Uani 1 1 d . B 2
H21D H 0.1696 -0.4259 -0.0184 0.155 Uiso 1 1 calc R B 2
H21E H 0.2853 -0.4793 -0.0489 0.155 Uiso 1 1 calc R B 2
H21F H 0.2873 -0.3934 -0.0512 0.155 Uiso 1 1 calc R B 2
C22B C 0.4585(3) -0.3923(3) 0.05377(18) 0.0800(12) Uani 1 1 d . B 2
H22D H 0.4788 -0.3713 0.104 0.12 Uiso 1 1 calc R B 2
H22E H 0.4936 -0.3576 0.0301 0.12 Uiso 1 1 calc R B 2
H22F H 0.4952 -0.4426 0.0345 0.12 Uiso 1 1 calc R B 2
C23B C 0.0050(4) -0.14652(19) 0.38234(16) 0.0699(10) Uani 1 1 d . B 2
H23C H 0.089 -0.1522 0.4019 0.084 Uiso 1 1 calc R B 2
H23D H -0.0606 -0.1708 0.4039 0.084 Uiso 1 1 calc R B 2
C24B C -0.0191(6) -0.0652(2) 0.3959(2) 0.113(2) Uani 1 1 d . B 2
H24C H 0.03 -0.0325 0.4376 0.136 Uiso 1 1 calc R B 2
H24D H -0.1103 -0.0558 0.4033 0.136 Uiso 1 1 calc R B 2
C25B C 0.0239(5) -0.0499(2) 0.3308(2) 0.0910(14) Uani 1 1 d . B 2
H25C H -0.0238 -0.0084 0.3225 0.109 Uiso 1 1 calc R B 2
H25D H 0.1156 -0.0356 0.3341 0.109 Uiso 1 1 calc R B 2
C26B C -0.0033(4) -0.12271(18) 0.27544(18) 0.0646(9) Uani 1 1 d . B 2
H26C H -0.0881 -0.1232 0.2539 0.078 Uiso 1 1 calc R B 2
H26D H 0.0606 -0.1309 0.2385 0.078 Uiso 1 1 calc R B 2
C27B C -0.1689(4) -0.42558(18) 0.2170(2) 0.0686(9) Uani 1 1 d . B 2
H27C H -0.1114 -0.4603 0.2298 0.082 Uiso 1 1 calc R B 2
H27D H -0.1652 -0.4354 0.1658 0.082 Uiso 1 1 calc R B 2
C28B C -0.3010(4) -0.4384(2) 0.2372(2) 0.0849(12) Uani 1 1 d . B 2
H28C H -0.3015 -0.46 0.2762 0.102 Uiso 1 1 calc R B 2
H28D H -0.3505 -0.4736 0.197 0.102 Uiso 1 1 calc R B 2
C29B C -0.3532(3) -0.3605(2) 0.25944(19) 0.0647(9) Uani 1 1 d . B 2
H29C H -0.3906 -0.3489 0.219 0.078 Uiso 1 1 calc R B 2
H29D H -0.4186 -0.3558 0.2952 0.078 Uiso 1 1 calc R B 2
C30B C -0.2409(3) -0.30937(17) 0.28901(17) 0.0523(7) Uani 1 1 d . B 2
H30C H -0.2489 -0.2596 0.281 0.063 Uiso 1 1 calc R B 2
H30D H -0.2328 -0.2999 0.34 0.063 Uiso 1 1 calc R B 2
C31B C 0.1009(4) -0.3987(2) 0.41822(19) 0.0712(10) Uani 1 1 d . B 2
H31C H 0.0982 -0.3852 0.4698 0.085 Uiso 1 1 calc R B 2
H31D H 0.0693 -0.4525 0.3966 0.085 Uiso 1 1 calc R B 2
C32B C 0.0240(3) -0.3460(2) 0.39333(18) 0.0662(9) Uani 1 1 d . B 2
H32C H -0.0563 -0.3724 0.3709 0.079 Uiso 1 1 calc R B 2
H32D H 0.0038 -0.3004 0.4331 0.079 Uiso 1 1 calc R B 2
C33B C 0.2303(4) -0.3877(3) 0.3959(3) 0.1010(16) Uani 1 1 d . B 2
H33C H 0.2572 -0.4352 0.3605 0.121 Uiso 1 1 calc R B 2
H33D H 0.2905 -0.3741 0.4364 0.121 Uiso 1 1 calc R B 2
C34B C 0.2263(3) -0.3248(2) 0.3657(2) 0.0762(11) Uani 1 1 d . B 2
H34C H 0.2526 -0.2753 0.4014 0.091 Uiso 1 1 calc R B 2
H34D H 0.2838 -0.3341 0.3257 0.091 Uiso 1 1 calc R B 2

loop_
_atom_site_aniso_label
_atom_site_aniso_U_11
_atom_site_aniso_U_22
_atom_site_aniso_U_33
_atom_site_aniso_U_23
_atom_site_aniso_U_13
_atom_site_aniso_U_12
Li 0.036(2) 0.038(2) 0.036(2) 0.0133(18) 0.0003(17) 0.0001(17)
Si 0.0239(3) 0.0216(3) 0.0259(3) 0.0081(2) -0.0016(2) -0.0015(2)
O1 0.0489(11) 0.0441(11) 0.0351(9) 0.0125(8) 0.0018(8) 0.0110(8)
O2 0.0352(9) 0.0638(13) 0.0489(11) 0.0371(10) -0.0013(8) -0.0022(9)
O3 0.0480(10) 0.0447(11) 0.0361(9) 0.0075(8) -0.0078(8) -0.0099(8)
N1 0.0232(9) 0.0221(9) 0.0286(9) 0.0082(7) 0.0000(7) 0.0004(7)
N2 0.0264(9) 0.0289(10) 0.0340(10) 0.0135(8) -0.0022(8) 0.0021(8)
N3 0.0341(10) 0.0253(10) 0.0298(10) 0.0074(8) -0.0001(8) -0.0074(8)
C1 0.0273(11) 0.0254(11) 0.0239(11) 0.0035(9) 0.0000(9) -0.0031(9)
C2 0.0273(11) 0.0325(12) 0.0255(11) 0.0066(9) -0.0019(9) -0.0009(9)
C3 0.0267(12) 0.0503(16) 0.0393(13) 0.0140(12) -0.0001(10) 0.0061(11)
C4 0.0238(12) 0.074(2) 0.0408(14) 0.0169(14) 0.0026(11) -0.0045(13)
C5 0.0354(14) 0.0558(17) 0.0394(14) 0.0159(12) 0.0036(11) -0.0151(12)
C6 0.0352(13) 0.0352(13) 0.0346(13) 0.0131(10) 0.0009(10) -0.0069(10)
C7 0.0321(12) 0.0217(11) 0.0300(11) 0.0084(9) 0.0010(9) 0.0019(9)
C8 0.0374(13) 0.0278(12) 0.0338(12) 0.0130(10) -0.0024(10) 0.0045(10)
C9 0.0467(15) 0.0563(18) 0.0329(13) 0.0174(12) -0.0005(11) 0.0013(13)
C10 0.0367(14) 0.0632(19) 0.0411(15) 0.0139(13) -0.0061(11) -0.0049(13)
C11 0.095(3) 0.0406(17) 0.0605(19) 0.0157(14) -0.0274(18) 0.0219(17)
C12 0.0317(12) 0.0311(13) 0.0477(14) 0.0172(11) -0.0042(10) 0.0054(10)
C13 0.0356(13) 0.0456(15) 0.0456(14) 0.0254(12) -0.0056(11) 0.0051(11)
C14 0.0446(15) 0.0613(19) 0.0445(15) 0.0205(14) -0.0126(12) -0.0061(13)
C15 0.0455(16) 0.075(2) 0.0477(16) 0.0336(15) -0.0001(13) 0.0062(15)
C16 0.067(2) 0.064(2) 0.074(2) 0.0413(18) -0.0085(17) 0.0175(17)
C17 0.0416(14) 0.0272(12) 0.0373(13) 0.0094(10) -0.0036(10) -0.0139(10)
C18 0.0540(16) 0.0380(15) 0.0508(16) 0.0224(12) -0.0021(13) -0.0137(12)
C19 0.0368(14) 0.0522(17) 0.0570(17) 0.0219(14) -0.0040(12) -0.0148(12)
C20 0.0468(15) 0.0281(13) 0.0331(12) 0.0039(10) 0.0030(11) -0.0072(11)
C21 0.0656(19) 0.0407(16) 0.0478(16) 0.0013(13) 0.0023(14) 0.0084(14)
C22 0.079(2) 0.0377(15) 0.0318(14) 0.0058(11) -0.0051(13) -0.0100(14)
C23 0.080(2) 0.0410(16) 0.0413(15) 0.0106(13) 0.0130(14) 0.0079(15)
C24 0.104(3) 0.095(3) 0.085(3) 0.035(3) 0.039(3) 0.055(3)
C25 0.043(2) 0.070(3) 0.176(5) -0.001(3) -0.009(2) 0.0081(18)
C26 0.0502(17) 0.067(2) 0.0533(17) 0.0199(15) -0.0081(14) 0.0108(15)
C27 0.0360(14) 0.0563(17) 0.0469(15) 0.0234(13) -0.0050(11) -0.0037(12)
C28 0.063(2) 0.068(2) 0.089(3) 0.047(2) -0.0115(18) -0.0182(17)
C29 0.099(3) 0.173(5) 0.229(6) 0.177(5) -0.089(4) -0.076(3)
C30 0.0385(15) 0.084(2) 0.0485(16) 0.0411(16) 0.0001(12) 0.0022(14)
C31 0.083(2) 0.070(2) 0.0369(16) 0.0095(15) -0.0166(15) -0.0187(18)
C32 0.067(2) 0.067(2) 0.060(2) 0.0046(17) -0.0276(17) -0.0052(17)
C33 0.0595(19) 0.057(2) 0.063(2) 0.0088(16) -0.0110(16) -0.0154(16)
C34 0.0500(16) 0.0384(15) 0.0471(15) 0.0140(12) -0.0058(12) -0.0077(12)
Li1B 0.043(2) 0.042(2) 0.036(2) 0.0158(18) 0.0036(18) 0.0062(19)
Si1B 0.0277(3) 0.0260(3) 0.0261(3) 0.0072(2) 0.0001(2) 0.0010(2)
O1B 0.0648(13) 0.0376(10) 0.0417(10) 0.0106(8) 0.0117(9) 0.0077(9)
O2B 0.0413(10) 0.0382(10) 0.0438(10) 0.0083(8) 0.0069(8) 0.0087(8)
O3B 0.0562(12) 0.0582(13) 0.0456(11) 0.0279(10) -0.0038(9) 0.0048(10)
N1B 0.0314(10) 0.0237(10) 0.0296(10) 0.0057(8) -0.0025(8) -0.0006(8)
N2B 0.0303(10) 0.0304(10) 0.0291(10) 0.0100(8) -0.0015(8) -0.0023(8)
N3B 0.0403(11) 0.0232(10) 0.0414(11) 0.0073(9) -0.0019(9) 0.0005(8)
C1B 0.0360(12) 0.0233(11) 0.0279(11) 0.0040(9) 0.0040(9) 0.0010(9)
C2B 0.0358(12) 0.0245(12) 0.0293(12) 0.0055(9) 0.0035(9) 0.0023(10)
C3B 0.0493(15) 0.0410(15) 0.0331(13) 0.0149(11) -0.0003(11) 0.0008(12)
C4B 0.0654(19) 0.0419(16) 0.0374(14) 0.0185(12) 0.0078(13) 0.0011(13)
C5B 0.0600(18) 0.0377(15) 0.0431(15) 0.0142(12) 0.0118(13) -0.0101(13)
C6B 0.0463(15) 0.0304(13) 0.0369(13) 0.0051(10) 0.0038(11) -0.0057(11)
C7B 0.0308(12) 0.0254(12) 0.0398(13) 0.0064(10) -0.0043(10) 0.0010(9)
C8B 0.0347(13) 0.0281(12) 0.0358(13) 0.0065(10) -0.0067(10) -0.0009(10)
C9B 0.0666(19) 0.0434(16) 0.0386(15) 0.0103(12) -0.0015(13) -0.0058(14)
C10B 0.0535(16) 0.0281(13) 0.0378(13) 0.0043(11) -0.0046(12) 0.0047(11)
C11B 0.0452(16) 0.0434(16) 0.0588(18) 0.0034(13) -0.0197(13) 0.0014(13)
C12B 0.0345(13) 0.0385(14) 0.0349(13) 0.0139(11) -0.0069(10) -0.0047(10)
C13B 0.0330(13) 0.0579(17) 0.0434(14) 0.0257(13) -0.0057(11) 0.0015(12)
C14B 0.0517(19) 0.065(2) 0.128(3) 0.047(2) 0.017(2) 0.0236(17)
C15B 0.0442(16) 0.100(3) 0.0521(18) 0.0360(18) 0.0050(14) 0.0166(17)
C16B 0.0384(16) 0.111(3) 0.067(2) 0.041(2) -0.0164(15) -0.0084(17)
C17B 0.084(2) 0.0372(17) 0.124(3) 0.046(2) -0.056(2) -0.0271(16)
C18B 0.062(2) 0.063(2) 0.075(2) 0.0252(18) 0.0110(17) -0.0220(17)
C19B 0.131(4) 0.146(5) 0.134(4) 0.116(4) -0.059(3) -0.057(4)
C20B 0.0496(17) 0.090(3) 0.0395(16) -0.0146(16) 0.0004(13) 0.0303(17)
C21B 0.083(3) 0.183(5) 0.0411(19) 0.041(2) -0.0114(18) -0.069(3)
C22B 0.0505(19) 0.128(4) 0.0518(19) 0.019(2) 0.0071(15) -0.034(2)
C23B 0.108(3) 0.0532(19) 0.0405(16) 0.0047(14) 0.0298(17) -0.0101(19)
C24B 0.218(6) 0.041(2) 0.073(3) 0.0050(18) 0.064(3) 0.002(3)
C25B 0.159(4) 0.0407(19) 0.070(2) 0.0133(17) 0.029(3) -0.002(2)
C26B 0.093(3) 0.0450(18) 0.0599(19) 0.0208(15) 0.0034(17) 0.0156(17)
C27B 0.088(3) 0.0362(17) 0.073(2) 0.0048(15) 0.0116(19) 0.0122(16)
C28B 0.097(3) 0.061(2) 0.078(3) 0.0006(19) 0.008(2) -0.028(2)
C29B 0.0487(18) 0.075(2) 0.068(2) 0.0206(18) -0.0019(15) -0.0013(16)
C30B 0.0438(16) 0.0454(17) 0.0639(18) 0.0111(14) 0.0141(13) 0.0108(13)
C31B 0.103(3) 0.058(2) 0.062(2) 0.0327(17) -0.0020(19) 0.0030(19)
C32B 0.074(2) 0.084(3) 0.0563(19) 0.0443(19) 0.0068(16) 0.0056(19)
C33B 0.086(3) 0.115(4) 0.139(4) 0.090(3) -0.009(3) 0.022(3)
C34B 0.063(2) 0.087(3) 0.093(3) 0.053(2) -0.0270(19) -0.0139(19)

loop_
_atom_type_symbol
_atom_type_description
_atom_type_scat_dispersion_real
_atom_type_scat_dispersion_imag
_atom_type_scat_source
C C 0.0033 0.0016 'International Tables Vol C Tables 4.2.6.8 and 6.1.1.4'
H H 0 0 'International Tables Vol C Tables 4.2.6.8 and 6.1.1.4'
Li Li -0.0003 0.0001 'International Tables Vol C Tables 4.2.6.8 and 6.1.1.4'
N N 0.0061 0.0033 'International Tables Vol C Tables 4.2.6.8 and 6.1.1.4'
O O 0.0106 0.006 'International Tables Vol C Tables 4.2.6.8 and 6.1.1.4'
Si Si 0.0817 0.0704 'International Tables Vol C Tables 4.2.6.8 and 6.1.1.4'

loop_
_geom_angle_atom_site_label_1
_geom_angle_atom_site_label_2
_geom_angle_atom_site_label_3
_geom_angle
_geom_angle_site_symmetry_1
_geom_angle_site_symmetry_3
_geom_angle_publ_flag
O2 Li O3 109.1(2) . . ?
O2 Li O1 96.06(19) . . ?
O3 Li O1 100.5(2) . . ?
O2 Li Si 121.61(19) . . ?
O3 Li Si 104.91(17) . . ?
O1 Li Si 122.57(18) . . ?
N3 Si N1 107.55(9) . . ?
N3 Si N2 101.91(9) . . ?
N1 Si N2 85.75(8) . . ?
N3 Si Li 127.86(11) . . ?
N1 Si Li 108.66(11) . . ?
N2 Si Li 116.92(11) . . ?
C26 O1 C23 109.3(2) . . ?
C26 O1 Li 130.8(2) . . ?
C23 O1 Li 117.4(2) . . ?
C30 O2 C27 107.83(19) . . ?
C30 O2 Li 133.7(2) . . ?
C27 O2 Li 118.49(18) . . ?
C31 O3 C34 109.3(2) . . ?
C31 O3 Li 133.6(2) . . ?
C34 O3 Li 117.08(19) . . ?
C1 N1 C7 119.19(18) . . ?
C1 N1 Si 114.64(14) . . ?
C7 N1 Si 123.85(14) . . ?
C2 N2 C12 119.84(18) . . ?
C2 N2 Si 114.46(14) . . ?
C12 N2 Si 124.33(15) . . ?
C20 N3 C17 115.62(18) . . ?
C20 N3 Si 121.92(15) . . ?
C17 N3 Si 121.83(15) . . ?
N1 C1 C6 128.2(2) . . ?
N1 C1 C2 112.54(19) . . ?
C6 C1 C2 119.2(2) . . ?
N2 C2 C3 128.5(2) . . ?
N2 C2 C1 112.29(19) . . ?
C3 C2 C1 119.2(2) . . ?
C2 C3 C4 120.3(2) . . ?
C5 C4 C3 120.8(2) . . ?
C4 C5 C6 119.9(2) . . ?
C1 C6 C5 120.4(2) . . ?
N1 C7 C8 117.32(18) . . ?
C9 C8 C10 109.2(2) . . ?
C9 C8 C11 109.2(2) . . ?
C10 C8 C11 109.0(2) . . ?
C9 C8 C7 112.07(19) . . ?
C10 C8 C7 109.36(19) . . ?
C11 C8 C7 107.9(2) . . ?
N2 C12 C13 117.3(2) . . ?
C15 C13 C14 108.8(2) . . ?
C15 C13 C16 109.2(2) . . ?
C14 C13 C16 109.9(2) . . ?
C15 C13 C12 109.9(2) . . ?
C14 C13 C12 111.6(2) . . ?
C16 C13 C12 107.3(2) . . ?
N3 C17 C19 112.6(2) . . ?
N3 C17 C18 112.6(2) . . ?
C19 C17 C18 110.6(2) . . ?
N3 C20 C21 114.1(2) . . ?
N3 C20 C22 113.7(2) . . ?
C21 C20 C22 108.9(2) . . ?
O1 C23 C24 107.5(3) . . ?
C25 C24 C23 104.6(3) . . ?
C24 C25 C26 106.1(3) . . ?
O1 C26 C25 105.5(3) . . ?
O2 C27 C28 106.0(2) . . ?
C29 C28 C27 105.4(3) . . ?
C28 C29 C30 108.5(3) . . ?
O2 C30 C29 106.1(3) . . ?
O3 C31 C32 106.0(3) . . ?
C33 C32 C31 102.6(3) . . ?
C32 C33 C34 102.6(3) . . ?
O3 C34 C33 105.7(2) . . ?
O1B Li1B O3B 104.1(2) . . ?
O1B Li1B O2B 104.3(2) . . ?
O3B Li1B O2B 94.27(19) . . ?
O1B Li1B Si1B 105.23(18) . . ?
O3B Li1B Si1B 124.14(19) . . ?
O2B Li1B Si1B 122.29(19) . . ?
N3B Si1B N1B 104.90(9) . . ?
N3B Si1B N2B 106.74(9) . . ?
N1B Si1B N2B 85.03(9) . . ?
N3B Si1B Li1B 115.90(11) . . ?
N1B Si1B Li1B 122.32(11) . . ?
N2B Si1B Li1B 117.28(11) . . ?
C26B O1B C23B 109.5(2) . . ?
C26B O1B Li1B 127.9(2) . . ?
C23B O1B Li1B 121.1(2) . . ?
C30B O2B C27B 108.7(2) . . ?
C30B O2B Li1B 121.4(2) . . ?
C27B O2B Li1B 129.9(2) . . ?
C34B O3B C32B 104.9(2) . . ?
C34B O3B Li1B 127.3(2) . . ?
C32B O3B Li1B 127.7(2) . . ?
C1B N1B C7B 119.23(19) . . ?
C1B N1B Si1B 114.58(15) . . ?
C7B N1B Si1B 124.05(15) . . ?
C2B N2B C12B 119.59(19) . . ?
C2B N2B Si1B 114.52(15) . . ?
C12B N2B Si1B 123.21(15) . . ?
C20B N3B C17B 114.8(3) . . ?
C20B N3B Si1B 126.2(2) . . ?
C17B N3B Si1B 118.9(2) . . ?
N1B C1B C6B 128.6(2) . . ?
N1B C1B C2B 112.3(2) . . ?
C6B C1B C2B 119.1(2) . . ?
C3B C2B N2B 128.5(2) . . ?
C3B C2B C1B 119.5(2) . . ?
N2B C2B C1B 112.00(19) . . ?
C2B C3B C4B 120.5(2) . . ?
C5B C4B C3B 120.1(2) . . ?
C4B C5B C6B 120.6(2) . . ?
C1B C6B C5B 120.2(2) . . ?
N1B C7B C8B 116.69(19) . . ?
C10B C8B C9B 109.2(2) . . ?
C10B C8B C11B 109.3(2) . . ?
C9B C8B C11B 108.7(2) . . ?
C10B C8B C7B 112.08(19) . . ?
C9B C8B C7B 109.2(2) . . ?
C11B C8B C7B 108.3(2) . . ?
N2B C12B C13B 117.4(2) . . ?
C14B C13B C15B 111.0(3) . . ?
C14B C13B C16B 109.9(3) . . ?
C15B C13B C16B 106.9(2) . . ?
C14B C13B C12B 112.3(2) . . ?
C15B C13B C12B 109.1(2) . . ?
C16B C13B C12B 107.4(2) . . ?
C19B C17B C18B 125.0(3) . . ?
C19B C17B N3B 118.7(3) . . ?
C18B C17B N3B 116.2(3) . . ?
C21B C20B C22B 124.1(3) . . ?
C21B C20B N3B 118.4(3) . . ?
C22B C20B N3B 117.4(3) . . ?
O1B C23B C24B 106.1(3) . . ?
C23B C24B C25B 104.0(3) . . ?
C26B C25B C24B 103.7(3) . . ?
O1B C26B C25B 106.6(3) . . ?
O2B C27B C28B 106.6(3) . . ?
C27B C28B C29B 104.0(3) . . ?
C30B C29B C28B 103.4(3) . . ?
O2B C30B C29B 107.2(2) . . ?
C33B C31B C32B 104.6(3) . . ?
O3B C32B C31B 106.8(3) . . ?
C31B C33B C34B 106.3(3) . . ?
O3B C34B C33B 106.2(3) . . ?

loop_
_geom_bond_atom_site_label_1
_geom_bond_atom_site_label_2
_geom_bond_distance
_geom_bond_site_symmetry_2
_geom_bond_publ_flag
Li O2 1.972(4) . ?
Li O3 1.985(4) . ?
Li O1 2.016(4) . ?
Li Si 2.700(4) . ?
Si N3 1.7755(19) . ?
Si N1 1.8192(18) . ?
Si N2 1.8308(18) . ?
O1 C26 1.427(3) . ?
O1 C23 1.439(3) . ?
O2 C30 1.429(3) . ?
O2 C27 1.434(3) . ?
O3 C31 1.434(3) . ?
O3 C34 1.443(3) . ?
N1 C1 1.388(3) . ?
N1 C7 1.460(3) . ?
N2 C2 1.384(3) . ?
N2 C12 1.457(3) . ?
N3 C20 1.465(3) . ?
N3 C17 1.481(3) . ?
C1 C6 1.393(3) . ?
C1 C2 1.425(3) . ?
C2 C3 1.391(3) . ?
C3 C4 1.395(4) . ?
C4 C5 1.373(4) . ?
C5 C6 1.400(4) . ?
C7 C8 1.545(3) . ?
C8 C9 1.515(3) . ?
C8 C10 1.523(4) . ?
C8 C11 1.530(3) . ?
C12 C13 1.547(3) . ?
C13 C15 1.517(4) . ?
C13 C14 1.528(4) . ?
C13 C16 1.532(4) . ?
C17 C19 1.524(4) . ?
C17 C18 1.527(4) . ?
C20 C21 1.527(4) . ?
C20 C22 1.535(4) . ?
C23 C24 1.471(5) . ?
C24 C25 1.462(6) . ?
C25 C26 1.484(5) . ?
C27 C28 1.498(4) . ?
C28 C29 1.453(5) . ?
C29 C30 1.457(5) . ?
C31 C32 1.510(5) . ?
C32 C33 1.496(5) . ?
C33 C34 1.508(4) . ?
Li1B O1B 1.986(5) . ?
Li1B O3B 2.009(4) . ?
Li1B O2B 2.026(5) . ?
Li1B Si1B 2.736(4) . ?
Si1B N3B 1.770(2) . ?
Si1B N1B 1.8273(19) . ?
Si1B N2B 1.8314(19) . ?
O1B C26B 1.430(4) . ?
O1B C23B 1.434(3) . ?
O2B C30B 1.430(3) . ?
O2B C27B 1.439(4) . ?
O3B C34B 1.410(4) . ?
O3B C32B 1.448(4) . ?
N1B C1B 1.387(3) . ?
N1B C7B 1.458(3) . ?
N2B C2B 1.389(3) . ?
N2B C12B 1.458(3) . ?
N3B C20B 1.462(4) . ?
N3B C17B 1.466(4) . ?
C1B C6B 1.394(3) . ?
C1B C2B 1.427(3) . ?
C2B C3B 1.389(3) . ?
C3B C4B 1.402(4) . ?
C4B C5B 1.371(4) . ?
C5B C6B 1.404(4) . ?
C7B C8B 1.549(3) . ?
C8B C10B 1.523(3) . ?
C8B C9B 1.528(4) . ?
C8B C11B 1.532(3) . ?
C12B C13B 1.546(4) . ?
C13B C14B 1.515(4) . ?
C13B C15B 1.518(4) . ?
C13B C16B 1.529(4) . ?
C17B C19B 1.392(5) . ?
C17B C18B 1.458(4) . ?
C20B C21B 1.427(4) . ?
C20B C22B 1.432(4) . ?
C23B C24B 1.469(5) . ?
C24B C25B 1.502(5) . ?
C25B C26B 1.461(5) . ?
C27B C28B 1.490(5) . ?
C28B C29B 1.491(5) . ?
C29B C30B 1.480(4) . ?
C31B C33B 1.471(6) . ?
C31B C32B 1.492(5) . ?
C33B C34B 1.478(5) . ?
